data_7125583
loop_
_publ_author_name
'Conway, Ben'
'Hevia, Eva'
'Kennedy, Alan R.'
'Mulvey, Robert E.'

_publ_section_title
;
 Structurally-defined direct C-magnesiation and C-zincation of
 N-heterocyclic aromatic compounds using alkali-metal-mediated
 metallation.
;
_journal_issue 27
_journal_name_full 'Chemical communications (Cambridge, England)'
_journal_page_first 2864
_journal_page_last 2866
_journal_paper_doi 10.1039/b704362g
_journal_year 2007
_chemical_formula_sum 'C48 H64 Mg N8 Na2'
_chemical_formula_weight 823.36
_space_group_IT_number 14
_space_group_name_Hall '-P 2yab'
_space_group_name_H-M_alt 'P 1 21/a 1'
_symmetry_cell_setting monoclinic
_symmetry_space_group_name_H-M 'P 1 21/a 1'
_atom_sites_solution_hydrogens geom
_atom_sites_solution_primary direct
_atom_sites_solution_secondary difmap
_audit_creation_method SHELXL-97
_cell_angle_alpha 90.00
_cell_angle_beta 91.237(1)
_cell_angle_gamma 90.00
_cell_formula_units_Z 4
_cell_length_a 15.8300(3)
_cell_length_b 16.8625(3)
_cell_length_c 17.9095(4)
_cell_measurement_reflns_used 9735
_cell_measurement_temperature 123(2)
_cell_measurement_theta_max 26.37
_cell_measurement_theta_min 1.00
_cell_volume 4779.53(16)
_computing_data_collection 'Denzo & Collect'
_computing_structure_refinement 'SHELXL-97 (Sheldrick, 1997)'
_diffrn_ambient_temperature 123(2)
_diffrn_measured_fraction_theta_full 0.999
_diffrn_measured_fraction_theta_max 0.999
_diffrn_measurement_device_type 'Nonius Kappa CCD'
_diffrn_measurement_method 'omega and phi scans'
_diffrn_radiation_monochromator graphite
_diffrn_radiation_source 'fine-focus sealed tube'
_diffrn_radiation_type MoK\a
_diffrn_radiation_wavelength 0.71073
_diffrn_reflns_av_R_equivalents 0.084
_diffrn_reflns_av_sigmaI/netI 0.0549
_diffrn_reflns_limit_h_max 19
_diffrn_reflns_limit_h_min -19
_diffrn_reflns_limit_k_max 20
_diffrn_reflns_limit_k_min -20
_diffrn_reflns_limit_l_max 22
_diffrn_reflns_limit_l_min -22
_diffrn_reflns_number 90776
_diffrn_reflns_theta_full 26.00
_diffrn_reflns_theta_max 26.00
_diffrn_reflns_theta_min 1.66
_diffrn_standards_decay_% 0
_diffrn_standards_number 0
_exptl_absorpt_coefficient_mu 0.096
_exptl_absorpt_correction_type none
_exptl_crystal_colour colourless
_exptl_crystal_density_diffrn 1.144
_exptl_crystal_density_method 'not measured'
_exptl_crystal_description fragment
_exptl_crystal_F_000 1768
_exptl_crystal_size_max 0.25
_exptl_crystal_size_mid 0.20
_exptl_crystal_size_min 0.15
_refine_diff_density_max 0.202
_refine_diff_density_min -0.208
_refine_diff_density_rms 0.040
_refine_ls_extinction_method none
_refine_ls_goodness_of_fit_ref 1.015
_refine_ls_hydrogen_treatment constr
_refine_ls_matrix_type full
_refine_ls_number_parameters 544
_refine_ls_number_reflns 9374
_refine_ls_number_restraints 0
_refine_ls_restrained_S_all 1.015
_refine_ls_R_factor_all 0.0964
_refine_ls_R_factor_gt 0.0496
_refine_ls_shift/su_max 0.001
_refine_ls_shift/su_mean 0.000
_refine_ls_structure_factor_coef Fsqd
_refine_ls_weighting_details 'calc w=1/[\s^2^(Fo^2^)+(0.0398P)^2^+2.3277P] where P=(Fo^2^+2Fc^2^)/3'
_refine_ls_weighting_scheme calc
_refine_ls_wR_factor_gt 0.0989
_refine_ls_wR_factor_ref 0.1161
_reflns_number_gt 6015
_reflns_number_total 9374
_reflns_threshold_expression I>2\s(I)
_cod_data_source_file b704362g.txt
_cod_data_source_block grem225
_cod_original_sg_symbol_H-M P21/a
_cod_database_code 7125583

loop_
_symmetry_equiv_pos_as_xyz
'x, y, z'
'-x+1/2, y+1/2, -z'
'-x, -y, -z'
'x-1/2, -y-1/2, z'

loop_
_atom_site_label
_atom_site_type_symbol
_atom_site_fract_x
_atom_site_fract_y
_atom_site_fract_z
_atom_site_U_iso_or_equiv
_atom_site_adp_type
_atom_site_occupancy
_atom_site_symmetry_multiplicity
_atom_site_calc_flag
_atom_site_refinement_flags
Mg1 Mg 0.62376(4) 0.98543(4) 0.80876(4) 0.02678(17) Uani 1 1 d .
Na1 Na 0.72363(5) 1.14667(5) 0.75412(4) 0.0344(2) Uani 1 1 d .
Na2 Na 0.53741(5) 0.83720(5) 0.71048(5) 0.0381(2) Uani 1 1 d .
N1 N 0.82499(11) 0.99454(9) 0.77916(9) 0.0292(4) Uani 1 1 d .
N2 N 0.66536(10) 1.11535(10) 0.94088(9) 0.0286(4) Uani 1 1 d .
N3 N 0.71071(13) 1.23727(11) 0.64639(10) 0.0426(5) Uani 1 1 d .
N4 N 0.83783(11) 1.23961(10) 0.77595(10) 0.0384(5) Uani 1 1 d .
N5 N 0.42983(11) 0.99564(9) 0.74745(9) 0.0290(4) Uani 1 1 d .
N6 N 0.57582(11) 0.82687(10) 0.90862(9) 0.0297(4) Uani 1 1 d .
N7 N 0.55123(13) 0.76162(12) 0.59202(11) 0.0464(5) Uani 1 1 d .
N8 N 0.41827(12) 0.74768(10) 0.71098(11) 0.0396(5) Uani 1 1 d .
C1 C 0.74387(13) 0.99471(11) 0.74541(11) 0.0295(5) Uani 1 1 d .
C2 C 0.75891(13) 1.00703(12) 0.67028(11) 0.0310(5) Uani 1 1 d .
H2 H 0.7161 1.0105 0.6325 0.037 Uiso 1 1 calc R
C3 C 0.84761(13) 1.01378(12) 0.65728(11) 0.0282(5) Uani 1 1 d .
C4 C 0.89922(14) 1.02679(13) 0.59552(12) 0.0357(5) Uani 1 1 d .
H4 H 0.8746 1.0327 0.5470 0.043 Uiso 1 1 calc R
C5 C 0.98562(14) 1.03093(14) 0.60575(13) 0.0394(6) Uani 1 1 d .
H5 H 1.0203 1.0403 0.5640 0.047 Uiso 1 1 calc R
C6 C 1.02301(14) 1.02150(13) 0.67671(13) 0.0380(5) Uani 1 1 d .
H6 H 1.0827 1.0244 0.6824 0.046 Uiso 1 1 calc R
C7 C 0.97462(14) 1.00804(12) 0.73843(12) 0.0346(5) Uani 1 1 d .
H7 H 1.0000 1.0011 0.7865 0.042 Uiso 1 1 calc R
C8 C 0.88716(13) 1.00500(11) 0.72795(11) 0.0286(5) Uani 1 1 d .
C9 C 0.84241(15) 0.98597(14) 0.85880(11) 0.0411(6) Uani 1 1 d .
H9A H 0.8858 0.9453 0.8670 0.062 Uiso 1 1 calc R
H9B H 0.7906 0.9702 0.8839 0.062 Uiso 1 1 calc R
H9C H 0.8626 1.0366 0.8793 0.062 Uiso 1 1 calc R
C10 C 0.62178(12) 1.09544(12) 0.87467(11) 0.0277(5) Uani 1 1 d .
C11 C 0.59510(13) 1.16752(12) 0.84496(11) 0.0298(5) Uani 1 1 d .
H11 H 0.5630 1.1734 0.7999 0.036 Uiso 1 1 calc R
C12 C 0.62273(13) 1.23204(12) 0.89187(11) 0.0308(5) Uani 1 1 d .
C13 C 0.61671(15) 1.31526(13) 0.89082(13) 0.0401(6) Uani 1 1 d .
H13 H 0.5871 1.3415 0.8513 0.048 Uiso 1 1 calc R
C14 C 0.65478(16) 1.35852(14) 0.94840(14) 0.0483(7) Uani 1 1 d .
H14 H 0.6510 1.4147 0.9479 0.058 Uiso 1 1 calc R
C15 C 0.69843(16) 1.32096(15) 1.00687(14) 0.0484(7) Uani 1 1 d .
H15 H 0.7245 1.3521 1.0451 0.058 Uiso 1 1 calc R
C16 C 0.70454(14) 1.23971(14) 1.01023(12) 0.0396(6) Uani 1 1 d .
H16 H 0.7335 1.2142 1.0505 0.048 Uiso 1 1 calc R
C17 C 0.66679(13) 1.19610(12) 0.95252(11) 0.0299(5) Uani 1 1 d .
C18 C 0.70119(15) 1.05891(14) 0.99415(12) 0.0398(6) Uani 1 1 d .
H18A H 0.7624 1.0672 0.9988 0.060 Uiso 1 1 calc R
H18B H 0.6898 1.0048 0.9767 0.060 Uiso 1 1 calc R
H18C H 0.6755 1.0667 1.0429 0.060 Uiso 1 1 calc R
C19 C 0.70380(18) 1.19791(16) 0.57368(13) 0.0558(7) Uani 1 1 d .
H19A H 0.7016 1.2379 0.5340 0.084 Uiso 1 1 calc R
H19B H 0.6522 1.1659 0.5714 0.084 Uiso 1 1 calc R
H19C H 0.7530 1.1636 0.5669 0.084 Uiso 1 1 calc R
C20 C 0.6360(2) 1.28709(19) 0.65599(16) 0.0747(10) Uani 1 1 d .
H20A H 0.6340 1.3279 0.6170 0.112 Uiso 1 1 calc R
H20B H 0.6390 1.3125 0.7052 0.112 Uiso 1 1 calc R
H20C H 0.5851 1.2542 0.6522 0.112 Uiso 1 1 calc R
C21 C 0.78872(18) 1.28491(14) 0.65048(13) 0.0513(7) Uani 1 1 d .
H21A H 0.7801 1.3339 0.6208 0.062 Uiso 1 1 calc R
H21B H 0.8349 1.2545 0.6275 0.062 Uiso 1 1 calc R
C22 C 0.81571(17) 1.30759(13) 0.72904(13) 0.0473(6) Uani 1 1 d .
H22A H 0.8651 1.3435 0.7268 0.057 Uiso 1 1 calc R
H22B H 0.7692 1.3372 0.7524 0.057 Uiso 1 1 calc R
C23 C 0.85101(17) 1.26642(16) 0.85356(14) 0.0529(7) Uani 1 1 d .
H23A H 0.8663 1.2210 0.8852 0.079 Uiso 1 1 calc R
H23B H 0.7989 1.2905 0.8715 0.079 Uiso 1 1 calc R
H23C H 0.8966 1.3057 0.8557 0.079 Uiso 1 1 calc R
C24 C 0.91584(17) 1.20248(17) 0.75152(18) 0.0689(9) Uani 1 1 d .
H24A H 0.9600 1.2429 0.7475 0.103 Uiso 1 1 calc R
H24B H 0.9060 1.1775 0.7027 0.103 Uiso 1 1 calc R
H24C H 0.9338 1.1622 0.7879 0.103 Uiso 1 1 calc R
C25 C 0.51535(13) 0.99272(11) 0.72763(11) 0.0297(5) Uani 1 1 d .
C26 C 0.51289(13) 0.98847(13) 0.65044(11) 0.0341(5) Uani 1 1 d .
H26 H 0.5613 0.9858 0.6202 0.041 Uiso 1 1 calc R
C27 C 0.42740(13) 0.98871(12) 0.62227(11) 0.0296(5) Uani 1 1 d .
C28 C 0.38744(14) 0.98433(14) 0.55168(12) 0.0405(6) Uani 1 1 d .
H28 H 0.4201 0.9814 0.5079 0.049 Uiso 1 1 calc R
C29 C 0.30063(14) 0.98428(14) 0.54642(12) 0.0418(6) Uani 1 1 d .
H29 H 0.2737 0.9815 0.4986 0.050 Uiso 1 1 calc R
C30 C 0.25146(14) 0.98816(13) 0.60969(12) 0.0373(5) Uani 1 1 d .
H30 H 0.1916 0.9876 0.6044 0.045 Uiso 1 1 calc R
C31 C 0.28835(14) 0.99288(12) 0.68009(12) 0.0333(5) Uani 1 1 d .
H31 H 0.2548 0.9958 0.7234 0.040 Uiso 1 1 calc R
C32 C 0.37628(13) 0.99326(11) 0.68580(11) 0.0270(5) Uani 1 1 d .
C33 C 0.40073(15) 0.99621(15) 0.82389(12) 0.0430(6) Uani 1 1 d .
H33A H 0.3524 1.0321 0.8277 0.064 Uiso 1 1 calc R
H33B H 0.4465 1.0143 0.8574 0.064 Uiso 1 1 calc R
H33C H 0.3837 0.9425 0.8381 0.064 Uiso 1 1 calc R
C34 C 0.62032(13) 0.86333(12) 0.85143(11) 0.0298(5) Uani 1 1 d .
C35 C 0.65624(13) 0.80150(12) 0.81247(12) 0.0322(5) Uani 1 1 d .
H35 H 0.6907 0.8078 0.7701 0.039 Uiso 1 1 calc R
C36 C 0.63445(14) 0.72670(12) 0.84467(12) 0.0326(5) Uani 1 1 d .
C37 C 0.65118(15) 0.64653(13) 0.82942(13) 0.0424(6) Uani 1 1 d .
H37 H 0.6849 0.6323 0.7883 0.051 Uiso 1 1 calc R
C38 C 0.61829(17) 0.58891(15) 0.87470(15) 0.0505(7) Uani 1 1 d .
H38 H 0.6300 0.5347 0.8648 0.061 Uiso 1 1 calc R
C39 C 0.56781(17) 0.60871(15) 0.93522(15) 0.0510(7) Uani 1 1 d .
H39 H 0.5456 0.5676 0.9653 0.061 Uiso 1 1 calc R
C40 C 0.54954(15) 0.68710(14) 0.95208(13) 0.0413(6) Uani 1 1 d .
H40 H 0.5152 0.7005 0.9931 0.050 Uiso 1 1 calc R
C41 C 0.58367(13) 0.74537(12) 0.90630(12) 0.0322(5) Uani 1 1 d .
C42 C 0.53144(16) 0.86876(14) 0.96638(13) 0.0454(6) Uani 1 1 d .
H42A H 0.4726 0.8509 0.9669 0.068 Uiso 1 1 calc R
H42B H 0.5331 0.9259 0.9564 0.068 Uiso 1 1 calc R
H42C H 0.5586 0.8579 1.0150 0.068 Uiso 1 1 calc R
C43 C 0.5681(2) 0.81043(19) 0.52628(15) 0.0710(9) Uani 1 1 d .
H43A H 0.5658 0.7772 0.4814 0.106 Uiso 1 1 calc R
H43B H 0.6244 0.8344 0.5317 0.106 Uiso 1 1 calc R
H43C H 0.5255 0.8524 0.5218 0.106 Uiso 1 1 calc R
C44 C 0.6168(2) 0.7006(2) 0.59994(18) 0.0871(11) Uani 1 1 d .
H44A H 0.6150 0.6659 0.5560 0.131 Uiso 1 1 calc R
H44B H 0.6068 0.6690 0.6449 0.131 Uiso 1 1 calc R
H44C H 0.6724 0.7259 0.6043 0.131 Uiso 1 1 calc R
C45 C 0.46818(18) 0.72443(15) 0.58254(14) 0.0545(7) Uani 1 1 d .
H45A H 0.4718 0.6823 0.5443 0.065 Uiso 1 1 calc R
H45B H 0.4275 0.7647 0.5637 0.065 Uiso 1 1 calc R
C46 C 0.43502(18) 0.68894(14) 0.65312(14) 0.0535(7) Uani 1 1 d .
H46A H 0.3821 0.6599 0.6411 0.064 Uiso 1 1 calc R
H46B H 0.4767 0.6501 0.6730 0.064 Uiso 1 1 calc R
C47 C 0.34149(17) 0.79217(17) 0.69281(19) 0.0722(9) Uani 1 1 d .
H47A H 0.2943 0.7552 0.6852 0.108 Uiso 1 1 calc R
H47B H 0.3497 0.8228 0.6471 0.108 Uiso 1 1 calc R
H47C H 0.3290 0.8283 0.7340 0.108 Uiso 1 1 calc R
C48 C 0.40769(16) 0.70719(15) 0.78284(14) 0.0513(7) Uani 1 1 d .
H48A H 0.3969 0.7465 0.8218 0.077 Uiso 1 1 calc R
H48B H 0.4592 0.6776 0.7958 0.077 Uiso 1 1 calc R
H48C H 0.3598 0.6704 0.7789 0.077 Uiso 1 1 calc R

loop_
_atom_site_aniso_label
_atom_site_aniso_U_11
_atom_site_aniso_U_22
_atom_site_aniso_U_33
_atom_site_aniso_U_23
_atom_site_aniso_U_13
_atom_site_aniso_U_12
Mg1 0.0268(4) 0.0286(4) 0.0251(4) 0.0005(3) 0.0021(3) -0.0024(3)
Na1 0.0334(5) 0.0319(5) 0.0381(5) 0.0039(4) 0.0031(4) -0.0045(4)
Na2 0.0377(5) 0.0382(5) 0.0384(5) -0.0063(4) 0.0001(4) -0.0082(4)
N1 0.0294(10) 0.0305(10) 0.0280(9) 0.0041(8) 0.0050(8) 0.0033(8)
N2 0.0260(10) 0.0356(10) 0.0243(9) 0.0001(8) -0.0001(7) 0.0011(8)
N3 0.0543(14) 0.0400(11) 0.0335(11) 0.0003(9) 0.0012(9) 0.0114(10)
N4 0.0315(11) 0.0337(10) 0.0498(12) 0.0015(9) 0.0007(9) -0.0022(8)
N5 0.0315(10) 0.0298(10) 0.0257(9) -0.0003(7) 0.0025(8) 0.0011(8)
N6 0.0272(10) 0.0328(10) 0.0293(10) 0.0051(8) 0.0029(8) 0.0004(8)
N7 0.0472(13) 0.0503(12) 0.0417(12) -0.0076(10) 0.0009(10) 0.0089(10)
N8 0.0317(11) 0.0302(10) 0.0568(13) -0.0009(9) 0.0019(9) -0.0024(8)
C1 0.0285(12) 0.0256(11) 0.0344(12) -0.0003(9) 0.0023(9) 0.0011(9)
C2 0.0268(12) 0.0362(12) 0.0301(11) 0.0004(9) -0.0012(9) -0.0008(9)
C3 0.0298(12) 0.0264(11) 0.0286(11) -0.0011(9) 0.0025(9) -0.0006(9)
C4 0.0342(14) 0.0441(13) 0.0290(12) 0.0000(10) 0.0042(10) -0.0017(10)
C5 0.0339(14) 0.0469(14) 0.0381(13) -0.0021(11) 0.0141(11) -0.0046(11)
C6 0.0257(12) 0.0406(13) 0.0478(14) -0.0051(11) 0.0039(11) 0.0014(10)
C7 0.0311(13) 0.0379(13) 0.0348(12) 0.0008(10) 0.0004(10) 0.0045(10)
C8 0.0308(12) 0.0239(11) 0.0312(11) 0.0015(9) 0.0052(9) 0.0028(9)
C9 0.0435(15) 0.0497(14) 0.0302(12) 0.0070(11) 0.0039(10) 0.0036(11)
C10 0.0195(11) 0.0385(12) 0.0252(11) -0.0016(9) 0.0022(9) -0.0005(9)
C11 0.0269(12) 0.0376(12) 0.0249(11) -0.0007(9) -0.0014(9) 0.0015(9)
C12 0.0268(12) 0.0352(12) 0.0306(12) -0.0011(10) 0.0027(9) -0.0008(9)
C13 0.0393(14) 0.0356(13) 0.0454(14) 0.0005(11) 0.0024(11) 0.0021(11)
C14 0.0509(16) 0.0325(13) 0.0617(17) -0.0110(12) 0.0067(14) -0.0031(12)
C15 0.0459(16) 0.0523(16) 0.0470(15) -0.0193(13) -0.0005(13) -0.0083(12)
C16 0.0358(14) 0.0509(15) 0.0322(12) -0.0085(11) -0.0004(10) -0.0027(11)
C17 0.0225(12) 0.0384(13) 0.0291(11) -0.0039(10) 0.0039(9) -0.0020(9)
C18 0.0406(14) 0.0504(14) 0.0284(12) 0.0039(10) 0.0022(10) 0.0083(11)
C19 0.070(2) 0.0585(17) 0.0388(14) -0.0022(13) -0.0075(13) 0.0108(14)
C20 0.086(2) 0.086(2) 0.0523(17) 0.0096(16) 0.0049(16) 0.0454(19)
C21 0.081(2) 0.0356(14) 0.0380(14) 0.0066(11) 0.0104(13) -0.0067(13)
C22 0.0659(18) 0.0316(13) 0.0448(14) 0.0022(11) 0.0083(13) -0.0053(12)
C23 0.0461(16) 0.0593(17) 0.0530(16) 0.0034(13) -0.0071(13) -0.0090(13)
C24 0.0385(17) 0.0567(18) 0.111(3) -0.0346(17) -0.0052(16) -0.0015(13)
C25 0.0326(12) 0.0248(11) 0.0317(12) 0.0026(9) 0.0037(9) -0.0033(9)
C26 0.0272(12) 0.0468(13) 0.0284(11) -0.0001(10) 0.0038(9) -0.0058(10)
C27 0.0308(12) 0.0315(11) 0.0265(11) 0.0006(9) 0.0014(9) -0.0042(9)
C28 0.0335(14) 0.0626(16) 0.0257(12) -0.0012(11) 0.0030(10) -0.0039(12)
C29 0.0324(13) 0.0604(16) 0.0322(12) -0.0053(11) -0.0057(10) -0.0014(11)
C30 0.0280(12) 0.0403(13) 0.0434(14) -0.0050(11) -0.0030(10) 0.0000(10)
C31 0.0338(13) 0.0314(12) 0.0349(12) -0.0018(10) 0.0074(10) 0.0017(10)
C32 0.0301(12) 0.0219(10) 0.0288(11) -0.0002(9) 0.0000(9) 0.0009(9)
C33 0.0443(15) 0.0569(16) 0.0279(12) 0.0007(11) 0.0057(10) 0.0086(12)
C34 0.0241(12) 0.0361(12) 0.0292(11) 0.0033(9) 0.0005(9) -0.0016(9)
C35 0.0274(12) 0.0377(13) 0.0317(12) 0.0016(10) 0.0028(9) -0.0009(10)
C36 0.0293(12) 0.0325(12) 0.0357(12) 0.0012(10) -0.0067(10) -0.0006(10)
C37 0.0422(15) 0.0393(14) 0.0451(14) -0.0023(11) -0.0133(12) 0.0023(11)
C38 0.0548(17) 0.0342(14) 0.0611(17) 0.0024(12) -0.0261(15) -0.0022(12)
C39 0.0502(17) 0.0407(15) 0.0609(17) 0.0211(13) -0.0243(14) -0.0166(12)
C40 0.0369(14) 0.0483(15) 0.0384(13) 0.0130(11) -0.0083(11) -0.0087(11)
C41 0.0261(12) 0.0348(12) 0.0352(12) 0.0077(10) -0.0087(10) -0.0019(9)
C42 0.0450(15) 0.0525(15) 0.0391(14) 0.0079(12) 0.0119(12) 0.0072(12)
C43 0.080(2) 0.085(2) 0.0490(17) -0.0034(16) 0.0185(16) 0.0001(18)
C44 0.078(2) 0.112(3) 0.072(2) -0.017(2) -0.0045(18) 0.048(2)
C45 0.0685(19) 0.0461(15) 0.0483(16) -0.0119(13) -0.0141(14) -0.0016(14)
C46 0.0629(18) 0.0351(14) 0.0620(17) -0.0055(13) -0.0097(14) -0.0078(12)
C47 0.0431(17) 0.0558(18) 0.118(3) 0.0406(18) 0.0159(17) 0.0078(14)
C48 0.0429(16) 0.0519(16) 0.0593(17) 0.0028(13) 0.0024(13) -0.0083(12)

loop_
_atom_type_symbol
_atom_type_description
_atom_type_scat_dispersion_real
_atom_type_scat_dispersion_imag
_atom_type_scat_source
Mg Mg 0.0486 0.0363 'International Tables Vol C Tables 4.2.6.8 and 6.1.1.4'
Na Na 0.0362 0.0249 'International Tables Vol C Tables 4.2.6.8 and 6.1.1.4'
N N 0.0061 0.0033 'International Tables Vol C Tables 4.2.6.8 and 6.1.1.4'
C C 0.0033 0.0016 'International Tables Vol C Tables 4.2.6.8 and 6.1.1.4'
H H 0.0000 0.0000 'International Tables Vol C Tables 4.2.6.8 and 6.1.1.4'

loop_
_geom_angle_atom_site_label_1
_geom_angle_atom_site_label_2
_geom_angle_atom_site_label_3
_geom_angle
C34 Mg1 C10 127.08(8)
C34 Mg1 C25 104.71(8)
C10 Mg1 C25 106.49(8)
C34 Mg1 C1 105.62(8)
C10 Mg1 C1 103.58(8)
C25 Mg1 C1 108.42(8)
C34 Mg1 Na1 152.84(6)
C10 Mg1 Na1 58.49(6)
C25 Mg1 Na1 97.36(6)
C1 Mg1 Na1 51.37(5)
C34 Mg1 Na2 57.86(6)
C10 Mg1 Na2 154.89(6)
C25 Mg1 Na2 52.82(5)
C1 Mg1 Na2 97.34(6)
Na1 Mg1 Na2 130.85(3)
N4 Na1 N3 76.94(7)
N4 Na1 C1 123.95(7)
N3 Na1 C1 125.07(7)
N4 Na1 C11 113.27(7)
N3 Na1 C11 110.22(7)
C1 Na1 C11 105.40(7)
N4 Na1 C2 117.75(7)
N3 Na1 C2 96.51(6)
C1 Na1 C2 29.01(6)
C11 Na1 C2 126.35(7)
N4 Na1 C10 120.40(7)
N3 Na1 C10 137.75(7)
C1 Na1 C10 79.55(7)
C11 Na1 C10 28.90(6)
C2 Na1 C10 105.56(6)
N4 Na1 N1 97.59(6)
N3 Na1 N1 132.05(6)
C1 Na1 N1 27.33(6)
C11 Na1 N1 115.36(6)
C2 Na1 N1 43.62(5)
C10 Na1 N1 86.46(6)
N4 Na1 C22 26.98(6)
N3 Na1 C22 51.62(7)
C1 Na1 C22 142.61(8)
C11 Na1 C22 109.86(7)
C2 Na1 C22 123.02(7)
C10 Na1 C22 130.20(7)
N1 Na1 C22 120.43(7)
N4 Na1 Mg1 147.81(5)
N3 Na1 Mg1 135.19(6)
C1 Na1 Mg1 42.57(5)
C11 Na1 Mg1 63.24(5)
C2 Na1 Mg1 64.99(5)
C10 Na1 Mg1 41.03(4)
N1 Na1 Mg1 61.21(4)
C22 Na1 Mg1 170.82(5)
N8 Na2 N7 76.47(7)
N8 Na2 C35 113.34(7)
N7 Na2 C35 113.28(7)
N8 Na2 C25 120.68(7)
N7 Na2 C25 128.06(7)
C35 Na2 C25 103.65(7)
N8 Na2 C26 118.05(7)
N7 Na2 C26 98.83(7)
C35 Na2 C26 124.13(7)
C25 Na2 C26 29.27(6)
N8 Na2 C34 115.93(7)
N7 Na2 C34 141.80(7)
C35 Na2 C34 28.78(6)
C25 Na2 C34 78.76(6)
C26 Na2 C34 104.90(6)
N8 Na2 Mg1 141.07(6)
N7 Na2 Mg1 142.34(6)
C35 Na2 Mg1 62.07(5)
C25 Na2 Mg1 41.78(5)
C26 Na2 Mg1 64.56(5)
C34 Na2 Mg1 40.68(4)
C8 N1 C1 111.96(17)
C8 N1 C9 123.05(18)
C1 N1 C9 124.98(17)
C8 N1 Na1 100.14(11)
C1 N1 Na1 57.55(10)
C9 N1 Na1 108.39(12)
C17 N2 C10 111.80(16)
C17 N2 C18 122.87(17)
C10 N2 C18 125.24(17)
C20 N3 C19 108.7(2)
C20 N3 C21 111.1(2)
C19 N3 C21 109.8(2)
C20 N3 Na1 108.50(15)
C19 N3 Na1 114.74(14)
C21 N3 Na1 104.10(13)
C22 N4 C24 111.0(2)
C22 N4 C23 109.25(18)
C24 N4 C23 108.1(2)
C22 N4 Na1 104.28(14)
C24 N4 Na1 107.93(14)
C23 N4 Na1 116.23(14)
C32 N5 C25 112.04(16)
C32 N5 C33 123.56(18)
C25 N5 C33 124.30(17)
C41 N6 C34 111.64(17)
C41 N6 C42 123.55(18)
C34 N6 C42 124.70(18)
C45 N7 C43 109.1(2)
C45 N7 C44 110.0(2)
C43 N7 C44 109.3(2)
C45 N7 Na2 102.89(14)
C43 N7 Na2 114.71(16)
C44 N7 Na2 110.62(16)
C47 N8 C46 110.7(2)
C47 N8 C48 108.9(2)
C46 N8 C48 109.37(19)
C47 N8 Na2 108.93(15)
C46 N8 Na2 105.50(14)
C48 N8 Na2 113.41(14)
C2 C1 N1 104.05(17)
C2 C1 Mg1 131.83(16)
N1 C1 Mg1 123.97(14)
C2 C1 Na1 86.23(12)
N1 C1 Na1 95.12(12)
Mg1 C1 Na1 86.05(7)
C1 C2 C3 111.03(19)
C1 C2 Na1 64.76(11)
C3 C2 Na1 102.92(13)
C1 C2 H2 124.5
C3 C2 H2 124.5
Na1 C2 H2 100.3
C4 C3 C8 117.96(19)
C4 C3 C2 136.7(2)
C8 C3 C2 105.31(18)
C5 C4 C3 119.7(2)
C5 C4 H4 120.2
C3 C4 H4 120.2
C4 C5 C6 120.9(2)
C4 C5 H5 119.5
C6 C5 H5 119.5
C7 C6 C5 121.1(2)
C7 C6 H6 119.5
C5 C6 H6 119.5
C6 C7 C8 117.8(2)
C6 C7 H7 121.1
C8 C7 H7 121.1
N1 C8 C7 129.78(19)
N1 C8 C3 107.65(18)
C7 C8 C3 122.57(19)
N1 C9 H9A 109.5
N1 C9 H9B 109.5
H9A C9 H9B 109.5
N1 C9 H9C 109.5
H9A C9 H9C 109.5
H9B C9 H9C 109.5
C11 C10 N2 104.77(17)
C11 C10 Mg1 122.70(14)
N2 C10 Mg1 130.13(14)
C11 C10 Na1 67.52(11)
N2 C10 Na1 106.98(12)
Mg1 C10 Na1 80.48(6)
C10 C11 C12 110.63(18)
C10 C11 Na1 83.58(12)
C12 C11 Na1 103.35(13)
C10 C11 H11 124.7
C12 C11 H11 124.7
Na1 C11 H11 84.0
C13 C12 C17 118.0(2)
C13 C12 C11 136.7(2)
C17 C12 C11 105.27(18)
C14 C13 C12 119.0(2)
C14 C13 H13 120.5
C12 C13 H13 120.5
C13 C14 C15 121.3(2)
C13 C14 H14 119.4
C15 C14 H14 119.4
C16 C15 C14 121.2(2)
C16 C15 H15 119.4
C14 C15 H15 119.4
C15 C16 C17 117.7(2)
C15 C16 H16 121.1
C17 C16 H16 121.1
N2 C17 C16 129.8(2)
N2 C17 C12 107.52(17)
C16 C17 C12 122.7(2)
N2 C18 H18A 109.5
N2 C18 H18B 109.5
H18A C18 H18B 109.5
N2 C18 H18C 109.5
H18A C18 H18C 109.5
H18B C18 H18C 109.5
N3 C19 H19A 109.5
N3 C19 H19B 109.5
H19A C19 H19B 109.5
N3 C19 H19C 109.5
H19A C19 H19C 109.5
H19B C19 H19C 109.5
N3 C20 H20A 109.5
N3 C20 H20B 109.5
H20A C20 H20B 109.5
N3 C20 H20C 109.5
H20A C20 H20C 109.5
H20B C20 H20C 109.5
N3 C21 C22 113.8(2)
N3 C21 H21A 108.8
C22 C21 H21A 108.8
N3 C21 H21B 108.8
C22 C21 H21B 108.8
H21A C21 H21B 107.7
N4 C22 C21 113.38(19)
N4 C22 Na1 48.74(10)
C21 C22 Na1 77.89(13)
N4 C22 H22A 108.9
C21 C22 H22A 108.9
Na1 C22 H22A 155.5
N4 C22 H22B 108.9
C21 C22 H22B 108.9
Na1 C22 H22B 91.4
H22A C22 H22B 107.7
N4 C23 H23A 109.5
N4 C23 H23B 109.5
H23A C23 H23B 109.5
N4 C23 H23C 109.5
H23A C23 H23C 109.5
H23B C23 H23C 109.5
N4 C24 H24A 109.5
N4 C24 H24B 109.5
H24A C24 H24B 109.5
N4 C24 H24C 109.5
H24A C24 H24C 109.5
H24B C24 H24C 109.5
C26 C25 N5 104.31(17)
C26 C25 Mg1 130.79(16)
N5 C25 Mg1 124.67(14)
C26 C25 Na2 80.49(13)
N5 C25 Na2 101.11(12)
Mg1 C25 Na2 85.40(7)
C25 C26 C27 110.93(19)
C25 C26 Na2 70.24(12)
C27 C26 Na2 105.09(13)
C25 C26 H26 124.5
C27 C26 H26 124.5
Na2 C26 H26 93.9
C28 C27 C32 118.27(19)
C28 C27 C26 136.1(2)
C32 C27 C26 105.64(17)
C29 C28 C27 119.5(2)
C29 C28 H28 120.3
C27 C28 H28 120.3
C28 C29 C30 121.4(2)
C28 C29 H29 119.3
C30 C29 H29 119.3
C31 C30 C29 120.9(2)
C31 C30 H30 119.5
C29 C30 H30 119.5
C30 C31 C32 118.0(2)
C30 C31 H31 121.0
C32 C31 H31 121.0
N5 C32 C31 130.93(19)
N5 C32 C27 107.09(18)
C31 C32 C27 121.97(18)
N5 C33 H33A 109.5
N5 C33 H33B 109.5
H33A C33 H33B 109.5
N5 C33 H33C 109.5
H33A C33 H33C 109.5
H33B C33 H33C 109.5
C35 C34 N6 104.90(18)
C35 C34 Mg1 121.15(15)
N6 C34 Mg1 133.12(15)
C35 C34 Na2 67.90(12)
N6 C34 Na2 110.54(13)
Mg1 C34 Na2 81.46(6)
C34 C35 C36 110.83(19)
C34 C35 Na2 83.31(13)
C36 C35 Na2 107.62(13)
C34 C35 H35 124.6
C36 C35 H35 124.6
Na2 C35 H35 80.6
C37 C36 C41 118.6(2)
C37 C36 C35 136.1(2)
C41 C36 C35 105.30(18)
C38 C37 C36 119.3(2)
C38 C37 H37 120.3
C36 C37 H37 120.3
C37 C38 C39 121.2(2)
C37 C38 H38 119.4
C39 C38 H38 119.4
C40 C39 C38 121.4(2)
C40 C39 H39 119.3
C38 C39 H39 119.3
C39 C40 C41 117.2(2)
C39 C40 H40 121.4
C41 C40 H40 121.4
N6 C41 C40 130.3(2)
N6 C41 C36 107.33(18)
C40 C41 C36 122.3(2)
N6 C42 H42A 109.5
N6 C42 H42B 109.5
H42A C42 H42B 109.5
N6 C42 H42C 109.5
H42A C42 H42C 109.5
H42B C42 H42C 109.5
N7 C43 H43A 109.5
N7 C43 H43B 109.5
H43A C43 H43B 109.5
N7 C43 H43C 109.5
H43A C43 H43C 109.5
H43B C43 H43C 109.5
N7 C44 H44A 109.5
N7 C44 H44B 109.5
H44A C44 H44B 109.5
N7 C44 H44C 109.5
H44A C44 H44C 109.5
H44B C44 H44C 109.5
N7 C45 C46 113.7(2)
N7 C45 H45A 108.8
C46 C45 H45A 108.8
N7 C45 H45B 108.8
C46 C45 H45B 108.8
H45A C45 H45B 107.7
N8 C46 C45 113.5(2)
N8 C46 H46A 108.9
C45 C46 H46A 108.9
N8 C46 H46B 108.9
C45 C46 H46B 108.9
H46A C46 H46B 107.7
N8 C47 H47A 109.5
N8 C47 H47B 109.5
H47A C47 H47B 109.5
N8 C47 H47C 109.5
H47A C47 H47C 109.5
H47B C47 H47C 109.5
N8 C48 H48A 109.5
N8 C48 H48B 109.5
H48A C48 H48B 109.5
N8 C48 H48C 109.5
H48A C48 H48C 109.5
H48B C48 H48C 109.5

loop_
_geom_bond_atom_site_label_1
_geom_bond_atom_site_label_2
_geom_bond_distance
Mg1 C34 2.197(2)
Mg1 C10 2.199(2)
Mg1 C25 2.228(2)
Mg1 C1 2.241(2)
Mg1 Na1 3.3041(10)
Mg1 Na2 3.3331(10)
Na1 N4 2.418(2)
Na1 N3 2.466(2)
Na1 C1 2.587(2)
Na1 C11 2.656(2)
Na1 C2 2.854(2)
Na1 C10 2.856(2)
Na1 N1 3.0538(18)
Na1 C22 3.117(2)
Na2 N8 2.416(2)
Na2 N7 2.489(2)
Na2 C35 2.662(2)
Na2 C25 2.664(2)
Na2 C26 2.792(2)
Na2 C34 2.854(2)
N1 C8 1.371(3)
N1 C1 1.407(3)
N1 C9 1.454(3)
N2 C17 1.378(3)
N2 C10 1.400(2)
N2 C18 1.454(3)
N3 C20 1.463(3)
N3 C19 1.464(3)
N3 C21 1.474(3)
N4 C22 1.459(3)
N4 C24 1.460(3)
N4 C23 1.472(3)
N5 C32 1.378(3)
N5 C25 1.408(3)
N5 C33 1.454(3)
N6 C41 1.381(3)
N6 C34 1.398(3)
N6 C42 1.447(3)
N7 C45 1.463(3)
N7 C43 1.466(3)
N7 C44 1.466(3)
N8 C47 1.459(3)
N8 C46 1.462(3)
N8 C48 1.470(3)
C1 C2 1.387(3)
C2 C3 1.433(3)
C2 H2 0.9500
C3 C4 1.406(3)
C3 C8 1.408(3)
C4 C5 1.378(3)
C4 H4 0.9500
C5 C6 1.399(3)
C5 H5 0.9500
C6 C7 1.377(3)
C6 H6 0.9500
C7 C8 1.394(3)
C7 H7 0.9500
C9 H9A 0.9800
C9 H9B 0.9800
C9 H9C 0.9800
C10 C11 1.389(3)
C11 C12 1.437(3)
C11 H11 0.9500
C12 C13 1.407(3)
C12 C17 1.414(3)
C13 C14 1.390(3)
C13 H13 0.9500
C14 C15 1.394(3)
C14 H14 0.9500
C15 C16 1.375(3)
C15 H15 0.9500
C16 C17 1.393(3)
C16 H16 0.9500
C18 H18A 0.9800
C18 H18B 0.9800
C18 H18C 0.9800
C19 H19A 0.9800
C19 H19B 0.9800
C19 H19C 0.9800
C20 H20A 0.9800
C20 H20B 0.9800
C20 H20C 0.9800
C21 C22 1.511(3)
C21 H21A 0.9900
C21 H21B 0.9900
C22 H22A 0.9900
C22 H22B 0.9900
C23 H23A 0.9800
C23 H23B 0.9800
C23 H23C 0.9800
C24 H24A 0.9800
C24 H24B 0.9800
C24 H24C 0.9800
C25 C26 1.384(3)
C26 C27 1.434(3)
C26 H26 0.9500
C27 C28 1.403(3)
C27 C32 1.412(3)
C28 C29 1.375(3)
C28 H28 0.9500
C29 C30 1.390(3)
C29 H29 0.9500
C30 C31 1.380(3)
C30 H30 0.9500
C31 C32 1.394(3)
C31 H31 0.9500
C33 H33A 0.9800
C33 H33B 0.9800
C33 H33C 0.9800
C34 C35 1.384(3)
C35 C36 1.432(3)
C35 H35 0.9500
C36 C37 1.405(3)
C36 C41 1.415(3)
C37 C38 1.375(3)
C37 H37 0.9500
C38 C39 1.401(4)
C38 H38 0.9500
C39 C40 1.388(3)
C39 H39 0.9500
C40 C41 1.396(3)
C40 H40 0.9500
C42 H42A 0.9800
C42 H42B 0.9800
C42 H42C 0.9800
C43 H43A 0.9800
C43 H43B 0.9800
C43 H43C 0.9800
C44 H44A 0.9800
C44 H44B 0.9800
C44 H44C 0.9800
C45 C46 1.503(4)
C45 H45A 0.9900
C45 H45B 0.9900
C46 H46A 0.9900
C46 H46B 0.9900
C47 H47A 0.9800
C47 H47B 0.9800
C47 H47C 0.9800
C48 H48A 0.9800
C48 H48B 0.9800
C48 H48C 0.9800

loop_
_geom_torsion_atom_site_label_1
_geom_torsion_atom_site_label_2
_geom_torsion_atom_site_label_3
_geom_torsion_atom_site_label_4
_geom_torsion
C34 Mg1 Na1 N4 -43.00(18)
C10 Mg1 Na1 N4 67.76(12)
C25 Mg1 Na1 N4 172.62(11)
C1 Mg1 Na1 N4 -79.65(12)
Na2 Mg1 Na1 N4 -141.32(10)
C34 Mg1 Na1 N3 132.93(14)
C10 Mg1 Na1 N3 -116.31(10)
C25 Mg1 Na1 N3 -11.45(10)
C1 Mg1 Na1 N3 96.28(10)
Na2 Mg1 Na1 N3 34.61(9)
C34 Mg1 Na1 C1 36.65(15)
C10 Mg1 Na1 C1 147.41(10)
C25 Mg1 Na1 C1 -107.73(9)
Na2 Mg1 Na1 C1 -61.67(8)
C34 Mg1 Na1 C11 -134.68(14)
C10 Mg1 Na1 C11 -23.93(8)
C25 Mg1 Na1 C11 80.93(8)
C1 Mg1 Na1 C11 -171.33(9)
Na2 Mg1 Na1 C11 127.00(6)
C34 Mg1 Na1 C2 59.92(14)
C10 Mg1 Na1 C2 170.68(8)
C25 Mg1 Na1 C2 -84.47(7)
C1 Mg1 Na1 C2 23.27(8)
Na2 Mg1 Na1 C2 -38.40(6)
C34 Mg1 Na1 C10 -110.76(15)
C25 Mg1 Na1 C10 104.86(9)
C1 Mg1 Na1 C10 -147.41(10)
Na2 Mg1 Na1 C10 150.92(7)
C34 Mg1 Na1 N1 10.84(14)
C10 Mg1 Na1 N1 121.60(7)
C25 Mg1 Na1 N1 -133.54(7)
C1 Mg1 Na1 N1 -25.80(8)
Na2 Mg1 Na1 N1 -87.47(5)
C34 Mg1 Na1 C22 -92.0(4)
C10 Mg1 Na1 C22 18.7(4)
C25 Mg1 Na1 C22 123.6(4)
C1 Mg1 Na1 C22 -128.7(4)
Na2 Mg1 Na1 C22 169.6(4)
C34 Mg1 Na2 N8 68.13(11)
C10 Mg1 Na2 N8 -41.59(18)
C25 Mg1 Na2 N8 -80.41(11)
C1 Mg1 Na2 N8 172.00(10)
Na1 Mg1 Na2 N8 -144.10(8)
C34 Mg1 Na2 N7 -117.77(11)
C10 Mg1 Na2 N7 132.51(16)
C25 Mg1 Na2 N7 93.69(11)
C1 Mg1 Na2 N7 -13.89(11)
Na1 Mg1 Na2 N7 30.00(11)
C34 Mg1 Na2 C35 -25.16(8)
C10 Mg1 Na2 C35 -134.88(15)
C25 Mg1 Na2 C35 -173.71(9)
C1 Mg1 Na2 C35 78.71(8)
Na1 Mg1 Na2 C35 122.61(6)
C34 Mg1 Na2 C25 148.54(10)
C10 Mg1 Na2 C25 38.82(15)
C1 Mg1 Na2 C25 -107.59(9)
Na1 Mg1 Na2 C25 -63.69(7)
C34 Mg1 Na2 C26 171.99(8)
C10 Mg1 Na2 C26 62.27(15)
C25 Mg1 Na2 C26 23.45(8)
C1 Mg1 Na2 C26 -84.13(7)
Na1 Mg1 Na2 C26 -40.24(6)
C10 Mg1 Na2 C34 -109.72(15)
C25 Mg1 Na2 C34 -148.54(10)
C1 Mg1 Na2 C34 103.87(9)
Na1 Mg1 Na2 C34 147.77(8)
N4 Na1 N1 C8 -56.16(13)
N3 Na1 N1 C8 23.08(16)
C1 Na1 N1 C8 109.66(17)
C11 Na1 N1 C8 -176.44(12)
C2 Na1 N1 C8 66.60(13)
C10 Na1 N1 C8 -176.37(13)
C22 Na1 N1 C8 -40.83(14)
Mg1 Na1 N1 C8 149.56(13)
N4 Na1 N1 C1 -165.81(13)
N3 Na1 N1 C1 -86.57(14)
C11 Na1 N1 C1 73.91(13)
C2 Na1 N1 C1 -43.05(12)
C10 Na1 N1 C1 73.97(12)
C22 Na1 N1 C1 -150.49(12)
Mg1 Na1 N1 C1 39.90(11)
N4 Na1 N1 C9 73.88(14)
N3 Na1 N1 C9 153.12(14)
C1 Na1 N1 C9 -120.31(19)
C11 Na1 N1 C9 -46.40(15)
C2 Na1 N1 C9 -163.36(16)
C10 Na1 N1 C9 -46.33(14)
C22 Na1 N1 C9 89.21(14)
Mg1 Na1 N1 C9 -80.40(13)
N4 Na1 N3 C20 -107.87(19)
C1 Na1 N3 C20 129.60(18)
C11 Na1 N3 C20 2.4(2)
C2 Na1 N3 C20 135.08(18)
C10 Na1 N3 C20 13.3(2)
N1 Na1 N3 C20 163.65(17)
C22 Na1 N3 C20 -97.38(19)
Mg1 Na1 N3 C20 74.35(19)
N4 Na1 N3 C19 130.42(18)
C1 Na1 N3 C19 7.9(2)
C11 Na1 N3 C19 -119.29(17)
C2 Na1 N3 C19 13.38(18)
C10 Na1 N3 C19 -108.43(18)
N1 Na1 N3 C19 41.9(2)
C22 Na1 N3 C19 140.9(2)
Mg1 Na1 N3 C19 -47.4(2)
N4 Na1 N3 C21 10.46(14)
C1 Na1 N3 C21 -112.07(15)
C11 Na1 N3 C21 120.75(14)
C2 Na1 N3 C21 -106.59(14)
C10 Na1 N3 C21 131.61(14)
N1 Na1 N3 C21 -78.02(16)
C22 Na1 N3 C21 20.95(13)
Mg1 Na1 N3 C21 -167.32(12)
N3 Na1 N4 C22 18.34(14)
C1 Na1 N4 C22 142.05(14)
C11 Na1 N4 C22 -88.31(15)
C2 Na1 N4 C22 108.88(14)
C10 Na1 N4 C22 -119.81(14)
N1 Na1 N4 C22 149.85(14)
Mg1 Na1 N4 C22 -164.60(12)
N3 Na1 N4 C24 -99.75(18)
C1 Na1 N4 C24 24.0(2)
C11 Na1 N4 C24 153.60(17)
C2 Na1 N4 C24 -9.21(19)
C10 Na1 N4 C24 122.09(18)
N1 Na1 N4 C24 31.75(18)
C22 Na1 N4 C24 -118.1(2)
Mg1 Na1 N4 C24 77.3(2)
N3 Na1 N4 C23 138.65(17)
C1 Na1 N4 C23 -97.64(17)
C11 Na1 N4 C23 32.00(17)
C2 Na1 N4 C23 -130.81(16)
C10 Na1 N4 C23 0.50(18)
N1 Na1 N4 C23 -89.85(16)
C22 Na1 N4 C23 120.3(2)
Mg1 Na1 N4 C23 -44.3(2)
N8 Na2 N7 C45 15.16(14)
C35 Na2 N7 C45 125.05(15)
C25 Na2 N7 C45 -103.41(16)
C26 Na2 N7 C45 -101.71(15)
C34 Na2 N7 C45 130.10(15)
Mg1 Na2 N7 C45 -161.03(13)
N8 Na2 N7 C43 133.47(19)
C35 Na2 N7 C43 -116.65(18)
C25 Na2 N7 C43 14.9(2)
C26 Na2 N7 C43 16.59(19)
C34 Na2 N7 C43 -111.60(19)
Mg1 Na2 N7 C43 -42.7(2)
N8 Na2 N7 C44 -102.3(2)
C35 Na2 N7 C44 7.6(2)
C25 Na2 N7 C44 139.1(2)
C26 Na2 N7 C44 140.8(2)
C34 Na2 N7 C44 12.6(3)
Mg1 Na2 N7 C44 81.5(2)
N7 Na2 N8 C47 -104.95(18)
C35 Na2 N8 C47 145.24(18)
C25 Na2 N8 C47 21.5(2)
C26 Na2 N8 C47 -12.0(2)
C34 Na2 N8 C47 113.62(18)
Mg1 Na2 N8 C47 71.3(2)
N7 Na2 N8 C46 13.92(14)
C35 Na2 N8 C46 -95.90(15)
C25 Na2 N8 C46 140.40(14)
C26 Na2 N8 C46 106.83(15)
C34 Na2 N8 C46 -127.51(14)
Mg1 Na2 N8 C46 -169.78(12)
N7 Na2 N8 C48 133.60(16)
C35 Na2 N8 C48 23.79(17)
C25 Na2 N8 C48 -99.92(16)
C26 Na2 N8 C48 -133.49(15)
C34 Na2 N8 C48 -7.83(18)
Mg1 Na2 N8 C48 -50.10(19)
C8 N1 C1 C2 -0.8(2)
C9 N1 C1 C2 178.04(18)
Na1 N1 C1 C2 87.38(14)
C8 N1 C1 Mg1 -176.89(13)
C9 N1 C1 Mg1 2.0(3)
Na1 N1 C1 Mg1 -88.69(13)
C8 N1 C1 Na1 -88.21(15)
C9 N1 C1 Na1 90.65(19)
C34 Mg1 C1 C2 115.07(19)
C10 Mg1 C1 C2 -109.55(19)
C25 Mg1 C1 C2 3.3(2)
Na1 Mg1 C1 C2 -81.36(19)
Na2 Mg1 C1 C2 56.47(19)
C34 Mg1 C1 N1 -70.05(17)
C10 Mg1 C1 N1 65.33(17)
C25 Mg1 C1 N1 178.17(15)
Na1 Mg1 C1 N1 93.52(16)
Na2 Mg1 C1 N1 -128.65(15)
C34 Mg1 C1 Na1 -163.57(7)
C10 Mg1 C1 Na1 -28.19(8)
C25 Mg1 C1 Na1 84.65(8)
Na2 Mg1 C1 Na1 137.83(5)
N4 Na1 C1 C2 -86.76(14)
N3 Na1 C1 C2 11.29(16)
C11 Na1 C1 C2 140.44(13)
C10 Na1 C1 C2 153.50(13)
N1 Na1 C1 C2 -103.79(17)
C22 Na1 C1 C2 -59.41(18)
Mg1 Na1 C1 C2 132.42(15)
N4 Na1 C1 N1 17.03(15)
N3 Na1 C1 N1 115.08(13)
C11 Na1 C1 N1 -115.77(12)
C2 Na1 C1 N1 103.79(17)
C10 Na1 C1 N1 -102.72(12)
C22 Na1 C1 N1 44.38(18)
Mg1 Na1 C1 N1 -123.79(14)
N4 Na1 C1 Mg1 140.82(7)
N3 Na1 C1 Mg1 -121.13(8)
C11 Na1 C1 Mg1 8.02(8)
C2 Na1 C1 Mg1 -132.42(15)
C10 Na1 C1 Mg1 21.08(6)
N1 Na1 C1 Mg1 123.79(14)
C22 Na1 C1 Mg1 168.17(9)
N1 C1 C2 C3 0.5(2)
Mg1 C1 C2 C3 176.08(14)
Na1 C1 C2 C3 94.79(15)
N1 C1 C2 Na1 -94.34(13)
Mg1 C1 C2 Na1 81.28(16)
N4 Na1 C2 C1 110.63(13)
N3 Na1 C2 C1 -170.72(13)
C11 Na1 C2 C1 -49.67(15)
C10 Na1 C2 C1 -27.10(14)
N1 Na1 C2 C1 40.26(12)
C22 Na1 C2 C1 141.43(13)
Mg1 Na1 C2 C1 -33.44(11)
N4 Na1 C2 C3 3.24(15)
N3 Na1 C2 C3 81.89(14)
C1 Na1 C2 C3 -107.39(19)
C11 Na1 C2 C3 -157.06(12)
C10 Na1 C2 C3 -134.49(13)
N1 Na1 C2 C3 -67.13(13)
C22 Na1 C2 C3 34.04(16)
Mg1 Na1 C2 C3 -140.83(14)
C1 C2 C3 C4 -179.2(2)
Na1 C2 C3 C4 -111.6(2)
C1 C2 C3 C8 0.0(2)
Na1 C2 C3 C8 67.68(16)
C8 C3 C4 C5 -0.3(3)
C2 C3 C4 C5 178.9(2)
C3 C4 C5 C6 0.7(3)
C4 C5 C6 C7 -0.2(3)
C5 C6 C7 C8 -0.7(3)
C1 N1 C8 C7 -179.7(2)
C9 N1 C8 C7 1.4(3)
Na1 N1 C8 C7 121.3(2)
C1 N1 C8 C3 0.9(2)
C9 N1 C8 C3 -178.00(18)
Na1 N1 C8 C3 -58.09(16)
C6 C7 C8 N1 -178.3(2)
C6 C7 C8 C3 1.1(3)
C4 C3 C8 N1 178.88(17)
C2 C3 C8 N1 -0.6(2)
C4 C3 C8 C7 -0.6(3)
C2 C3 C8 C7 179.99(19)
C17 N2 C10 C11 -0.4(2)
C18 N2 C10 C11 176.31(18)
C17 N2 C10 Mg1 161.99(15)
C18 N2 C10 Mg1 -21.3(3)
C17 N2 C10 Na1 70.20(17)
C18 N2 C10 Na1 -113.13(18)
C34 Mg1 C10 C11 -156.98(16)
C25 Mg1 C10 C11 -33.22(19)
C1 Mg1 C10 C11 81.02(18)
Na1 Mg1 C10 C11 55.37(15)
Na2 Mg1 C10 C11 -64.6(2)
C34 Mg1 C10 N2 43.4(2)
C25 Mg1 C10 N2 167.18(17)
C1 Mg1 C10 N2 -78.58(18)
Na1 Mg1 C10 N2 -104.23(18)
Na2 Mg1 C10 N2 135.79(15)
C34 Mg1 C10 Na1 147.66(8)
C25 Mg1 C10 Na1 -88.58(7)
C1 Mg1 C10 Na1 25.65(7)
Na2 Mg1 C10 Na1 -119.98(12)
N4 Na1 C10 C11 83.40(13)
N3 Na1 C10 C11 -21.45(17)
C1 Na1 C10 C11 -153.22(13)
C2 Na1 C10 C11 -140.24(12)
N1 Na1 C10 C11 -179.87(12)
C22 Na1 C10 C11 52.37(15)
Mg1 Na1 C10 C11 -131.47(14)
N4 Na1 C10 N2 -15.93(16)
N3 Na1 C10 N2 -120.78(14)
C1 Na1 C10 N2 107.45(14)
C11 Na1 C10 N2 -99.33(18)
C2 Na1 C10 N2 120.43(13)
N1 Na1 C10 N2 80.79(13)
C22 Na1 C10 N2 -46.96(16)
Mg1 Na1 C10 N2 129.20(15)
N4 Na1 C10 Mg1 -145.13(7)
N3 Na1 C10 Mg1 110.01(10)
C1 Na1 C10 Mg1 -21.75(6)
C11 Na1 C10 Mg1 131.47(14)
C2 Na1 C10 Mg1 -8.77(8)
N1 Na1 C10 Mg1 -48.41(6)
C22 Na1 C10 Mg1 -176.16(8)
N2 C10 C11 C12 0.7(2)
Mg1 C10 C11 C12 -163.31(14)
Na1 C10 C11 C12 -101.88(16)
N2 C10 C11 Na1 102.58(13)
Mg1 C10 C11 Na1 -61.42(14)
N4 Na1 C11 C10 -111.14(12)
N3 Na1 C11 C10 164.81(12)
C1 Na1 C11 C10 27.36(13)
C2 Na1 C11 C10 49.91(15)
N1 Na1 C11 C10 0.14(14)
C22 Na1 C11 C10 -139.97(12)
Mg1 Na1 C11 C10 33.43(10)
N4 Na1 C11 C12 -1.40(15)
N3 Na1 C11 C12 -85.46(14)
C1 Na1 C11 C12 137.10(13)
C2 Na1 C11 C12 159.65(12)
C10 Na1 C11 C12 109.74(19)
N1 Na1 C11 C12 109.88(13)
C22 Na1 C11 C12 -30.23(15)
Mg1 Na1 C11 C12 143.17(14)
C10 C11 C12 C13 178.8(2)
Na1 C11 C12 C13 90.7(3)
C10 C11 C12 C17 -0.8(2)
Na1 C11 C12 C17 -88.86(16)
C17 C12 C13 C14 0.7(3)
C11 C12 C13 C14 -178.8(2)
C12 C13 C14 C15 -0.1(4)
C13 C14 C15 C16 -0.8(4)
C14 C15 C16 C17 1.0(4)
C10 N2 C17 C16 -178.6(2)
C18 N2 C17 C16 4.6(3)
C10 N2 C17 C12 -0.1(2)
C18 N2 C17 C12 -176.88(18)
C15 C16 C17 N2 177.9(2)
C15 C16 C17 C12 -0.4(3)
C13 C12 C17 N2 -179.13(19)
C11 C12 C17 N2 0.5(2)
C13 C12 C17 C16 -0.5(3)
C11 C12 C17 C16 179.2(2)
C20 N3 C21 C22 77.3(3)
C19 N3 C21 C22 -162.5(2)
Na1 N3 C21 C22 -39.2(2)
C24 N4 C22 C21 69.1(3)
C23 N4 C22 C21 -171.8(2)
Na1 N4 C22 C21 -46.9(2)
C24 N4 C22 Na1 115.97(19)
C23 N4 C22 Na1 -124.89(19)
N3 C21 C22 N4 63.9(3)
N3 C21 C22 Na1 29.75(17)
N3 Na1 C22 N4 -156.98(17)
C1 Na1 C22 N4 -57.14(18)
C11 Na1 C22 N4 102.49(14)
C2 Na1 C22 N4 -87.00(15)
C10 Na1 C22 N4 78.48(16)
N1 Na1 C22 N4 -35.28(15)
Mg1 Na1 C22 N4 62.5(4)
N4 Na1 C22 C21 136.7(2)
N3 Na1 C22 C21 -20.24(14)
C1 Na1 C22 C21 79.61(19)
C11 Na1 C22 C21 -120.77(15)
C2 Na1 C22 C21 49.75(17)
C10 Na1 C22 C21 -144.78(14)
N1 Na1 C22 C21 101.47(15)
Mg1 Na1 C22 C21 -160.8(3)
C32 N5 C25 C26 0.1(2)
C33 N5 C25 C26 176.53(19)
C32 N5 C25 Mg1 -174.92(13)
C33 N5 C25 Mg1 1.5(3)
C32 N5 C25 Na2 -82.83(15)
C33 N5 C25 Na2 93.63(19)
C34 Mg1 C25 C26 -100.4(2)
C10 Mg1 C25 C26 122.86(19)
C1 Mg1 C25 C26 12.0(2)
Na1 Mg1 C25 C26 63.62(19)
Na2 Mg1 C25 C26 -73.25(19)
C34 Mg1 C25 N5 73.15(17)
C10 Mg1 C25 N5 -63.56(17)
C1 Mg1 C25 N5 -174.46(15)
Na1 Mg1 C25 N5 -122.80(15)
Na2 Mg1 C25 N5 100.34(16)
C34 Mg1 C25 Na2 -27.18(8)
C10 Mg1 C25 Na2 -163.89(7)
C1 Mg1 C25 Na2 85.21(7)
Na1 Mg1 C25 Na2 136.86(4)
N8 Na2 C25 C26 -93.41(14)
N7 Na2 C25 C26 3.44(16)
C35 Na2 C25 C26 138.41(13)
C34 Na2 C25 C26 152.98(13)
Mg1 Na2 C25 C26 132.69(15)
N8 Na2 C25 N5 9.45(15)
N7 Na2 C25 N5 106.29(13)
C35 Na2 C25 N5 -118.74(12)
C26 Na2 C25 N5 102.86(18)
C34 Na2 C25 N5 -104.16(12)
Mg1 Na2 C25 N5 -124.46(14)
N8 Na2 C25 Mg1 133.90(8)
N7 Na2 C25 Mg1 -129.25(8)
C35 Na2 C25 Mg1 5.72(8)
C26 Na2 C25 Mg1 -132.69(15)
C34 Na2 C25 Mg1 20.29(6)
N5 C25 C26 C27 0.0(2)
Mg1 C25 C26 C27 174.54(15)
Na2 C25 C26 C27 99.14(16)
N5 C25 C26 Na2 -99.15(13)
Mg1 C25 C26 Na2 75.41(16)
N8 Na2 C26 C25 103.42(13)
N7 Na2 C26 C25 -177.26(13)
C35 Na2 C26 C25 -51.20(15)
C34 Na2 C26 C25 -27.46(13)
Mg1 Na2 C26 C25 -32.85(11)
N8 Na2 C26 C27 -3.81(16)
N7 Na2 C26 C27 75.50(14)
C35 Na2 C26 C27 -158.44(13)
C25 Na2 C26 C27 -107.23(19)
C34 Na2 C26 C27 -134.69(13)
Mg1 Na2 C26 C27 -140.08(14)
C25 C26 C27 C28 -178.7(2)
Na2 C26 C27 C28 -104.5(3)
C25 C26 C27 C32 0.0(2)
Na2 C26 C27 C32 74.18(16)
C32 C27 C28 C29 -0.3(3)
C26 C27 C28 C29 178.3(2)
C27 C28 C29 C30 -0.3(4)
C28 C29 C30 C31 0.6(4)
C29 C30 C31 C32 -0.3(3)
C25 N5 C32 C31 178.3(2)
C33 N5 C32 C31 1.8(3)
C25 N5 C32 C27 -0.1(2)
C33 N5 C32 C27 -176.59(18)
C30 C31 C32 N5 -178.4(2)
C30 C31 C32 C27 -0.2(3)
C28 C27 C32 N5 179.05(18)
C26 C27 C32 N5 0.1(2)
C28 C27 C32 C31 0.5(3)
C26 C27 C32 C31 -178.45(19)
C41 N6 C34 C35 0.4(2)
C42 N6 C34 C35 176.55(19)
C41 N6 C34 Mg1 169.63(15)
C42 N6 C34 Mg1 -14.2(3)
C41 N6 C34 Na2 71.96(18)
C42 N6 C34 Na2 -111.87(19)
C10 Mg1 C34 C35 -152.41(16)
C25 Mg1 C34 C35 83.10(18)
C1 Mg1 C34 C35 -31.27(18)
Na1 Mg1 C34 C35 -60.2(2)
Na2 Mg1 C34 C35 57.64(15)
C10 Mg1 C34 N6 39.7(2)
C25 Mg1 C34 N6 -84.7(2)
C1 Mg1 C34 N6 160.88(18)
Na1 Mg1 C34 N6 131.92(16)
Na2 Mg1 C34 N6 -110.2(2)
C10 Mg1 C34 Na2 149.95(8)
C25 Mg1 C34 Na2 25.46(8)
C1 Mg1 C34 Na2 -88.91(7)
Na1 Mg1 C34 Na2 -117.88(11)
N8 Na2 C34 C35 91.71(14)
N7 Na2 C34 C35 -9.68(18)
C25 Na2 C34 C35 -149.48(14)
C26 Na2 C34 C35 -136.19(13)
Mg1 Na2 C34 C35 -128.72(15)
N8 Na2 C34 N6 -6.58(16)
N7 Na2 C34 N6 -107.97(16)
C35 Na2 C34 N6 -98.29(19)
C25 Na2 C34 N6 112.23(14)
C26 Na2 C34 N6 125.51(14)
Mg1 Na2 C34 N6 132.99(16)
N8 Na2 C34 Mg1 -139.57(7)
N7 Na2 C34 Mg1 119.04(11)
C35 Na2 C34 Mg1 128.72(15)
C25 Na2 C34 Mg1 -20.76(6)
C26 Na2 C34 Mg1 -7.48(8)
N6 C34 C35 C36 0.1(2)
Mg1 C34 C35 C36 -170.71(14)
Na2 C34 C35 C36 -106.35(16)
N6 C34 C35 Na2 106.49(14)
Mg1 C34 C35 Na2 -64.36(13)
N8 Na2 C35 C34 -101.75(13)
N7 Na2 C35 C34 173.50(12)
C25 Na2 C35 C34 30.83(14)
C26 Na2 C35 C34 53.92(15)
Mg1 Na2 C35 C34 35.15(11)
N8 Na2 C35 C36 8.02(17)
N7 Na2 C35 C36 -76.72(16)
C25 Na2 C35 C36 140.61(14)
C26 Na2 C35 C36 163.70(13)
C34 Na2 C35 C36 109.8(2)
Mg1 Na2 C35 C36 144.92(16)
C34 C35 C36 C37 179.4(2)
Na2 C35 C36 C37 89.9(3)
C34 C35 C36 C41 -0.6(2)
Na2 C35 C36 C41 -90.01(16)
C41 C36 C37 C38 -0.3(3)
C35 C36 C37 C38 179.8(2)
C36 C37 C38 C39 0.6(3)
C37 C38 C39 C40 -0.4(4)
C38 C39 C40 C41 -0.1(3)
C34 N6 C41 C40 -179.6(2)
C42 N6 C41 C40 4.2(4)
C34 N6 C41 C36 -0.7(2)
C42 N6 C41 C36 -176.97(19)
C39 C40 C41 N6 179.1(2)
C39 C40 C41 C36 0.4(3)
C37 C36 C41 N6 -179.18(18)
C35 C36 C41 N6 0.8(2)
C37 C36 C41 C40 -0.2(3)
C35 C36 C41 C40 179.72(19)
C43 N7 C45 C46 -166.3(2)
C44 N7 C45 C46 73.8(3)
Na2 N7 C45 C46 -44.1(2)
C47 N8 C46 C45 74.6(3)
C48 N8 C46 C45 -165.5(2)
Na2 N8 C46 C45 -43.1(2)
N7 C45 C46 N8 64.9(3)
